data_7041950
loop_
_publ_author_name
'Filipovi\'c, Nenad R'
'Elshaflu, Hana'
'Grubi\<si\'c, Sonja'
'Jovanovi\'c, Ljiljana S'
'Rodi\'c, Marko'
'Novakovi\'c, Irena'
'Male\<sevi\'c, Aleksandar'
'Djordjevi\'c, Ivana S'
'Li, Haidong'
'\<Soji\'c, Ne\<so'
'Marinkovi\'c, Aleksandar'
'Todorovi\'c, Tamara R'

_publ_section_title
;
 Co(iii) complexes of (1,3-selenazol-2-yl)hydrazones and their sulphur
 analogues.
;
_journal_issue 9
_journal_name_full 'Dalton transactions (Cambridge, England : 2003)'
_journal_page_first 2910
_journal_page_last 2924
_journal_paper_doi 10.1039/c6dt04785h
_journal_volume 46
_journal_year 2017
_chemical_compound_source synthetic
_chemical_formula_moiety 'C30 H22 Co N8 S2 1+, B F4 1-'
_chemical_formula_sum 'C30 H22 B Co F4 N8 S2'
_chemical_formula_weight 704.41
_chemical_melting_point ?
_chemical_name_systematic
'Bis(1-(4-phenylthiazol-2-yl)-2-(pyridin-2-ylmethylene)hydrazin-1-ide)- Cobalt(III) tetrafluoridoborate'
_space_group_IT_number 88
_symmetry_cell_setting tetragonal
_symmetry_Int_Tables_number 88
_symmetry_space_group_name_Hall '-I 4ad'
_symmetry_space_group_name_H-M 'I 41/a :2'
_atom_sites_solution_hydrogens geom
_atom_sites_solution_primary dual
_atom_sites_solution_secondary dual
_audit_creation_date 2016-06-15T13:08:22-00:00
_audit_creation_method 'WinGX routine CIF_UPDATE'
_audit_update_record
;
2016-12-16 deposited with the CCDC.
2017-02-06 downloaded from the CCDC.
;
_cell_angle_alpha 90
_cell_angle_beta 90
_cell_angle_gamma 90
_cell_formula_units_Z 16
_cell_length_a 19.7160(3)
_cell_length_b 19.7160(3)
_cell_length_c 30.3333(6)
_cell_measurement_reflns_used 10576
_cell_measurement_temperature 294(2)
_cell_measurement_theta_max 27.374
_cell_measurement_theta_min 2.916
_cell_volume 11791.2(3)
_computing_cell_refinement
;
        CrysAlisPro, Agilent Technologies,
        Version 1.171.37.35 (release 13-08-2014 CrysAlis171 .NET)
        (compiled Aug 13 2014,18:06:01)
;
_computing_data_collection
;
        CrysAlisPro, Agilent Technologies,
        Version 1.171.37.35 (release 13-08-2014 CrysAlis171 .NET)
        (compiled Aug 13 2014,18:06:01)
;
_computing_data_reduction
;
        CrysAlisPro, Agilent Technologies,
        Version 1.171.37.35 (release 13-08-2014 CrysAlis171 .NET)
        (compiled Aug 13 2014,18:06:01)
;
_computing_molecular_graphics 'Mercury CSD (Macrae et al., 2008)'
_computing_publication_material 'SHELXLE (H\"ubschle et al., 2011)'
_computing_structure_refinement 'SHELXL-2014/7 (Sheldrick, 2014)'
_computing_structure_solution 'SHELXT 2014/4 (Sheldrick, 2015a)'
_diffrn_ambient_temperature 294(2)
_diffrn_detector 'CCD plate'
_diffrn_detector_area_resol_mean 16.328
_diffrn_detector_type Sapphire3
_diffrn_measured_fraction_theta_full 0.999
_diffrn_measured_fraction_theta_max 0.921
_diffrn_measurement_details
;
  1 omega  -25.00    0.00   1.0000   60.0000
        omega____ theta____ kappa____ phi______ frames
    -      -18.3860  -99.0000  120.0000 25
  2 omega  -24.00   24.00   1.0000   60.0000
        omega____ theta____ kappa____ phi______ frames
    -      -18.3860  -99.0000 -120.0000 48
  3 omega   -1.00   79.00   1.0000   60.0000
        omega____ theta____ kappa____ phi______ frames
    -       19.0110   57.0000   30.0000 80
  4 omega   50.00   93.00   1.0000   60.0000
        omega____ theta____ kappa____ phi______ frames
    -       19.0110  178.0000 -180.0000 43
  5 omega  -48.00   40.00   1.0000   60.0000
        omega____ theta____ kappa____ phi______ frames
    -       19.0110  -57.0000  150.0000 88
  6 omega  -21.00   83.00   1.0000   60.0000
        omega____ theta____ kappa____ phi______ frames
    -       19.0110   19.0000  -30.0000 104
  7 omega   -2.00   23.00   1.0000   60.0000
        omega____ theta____ kappa____ phi______ frames
    -       19.0110   57.0000  150.0000 25
  8 omega   32.00   96.00   1.0000   60.0000
        omega____ theta____ kappa____ phi______ frames
    -       19.0110 -178.0000   30.0000 64
;
_diffrn_measurement_device 'four-circle diffractometer'
_diffrn_measurement_device_type 'Xcalibur, Sapphire3, Gemini'
_diffrn_measurement_method '\w scans'
_diffrn_measurement_specimen_support 'glass fiber'
_diffrn_orient_matrix_UB_11 -0.0249666
_diffrn_orient_matrix_UB_12 0.0051852
_diffrn_orient_matrix_UB_13 -0.0164966
_diffrn_orient_matrix_UB_21 0.0134935
_diffrn_orient_matrix_UB_22 0.0326813
_diffrn_orient_matrix_UB_23 -0.0042934
_diffrn_orient_matrix_UB_31 0.022103
_diffrn_orient_matrix_UB_32 -0.0141259
_diffrn_orient_matrix_UB_33 -0.016008
_diffrn_radiation_monochromator graphite
_diffrn_radiation_probe x-ray
_diffrn_radiation_type MoK\a
_diffrn_radiation_wavelength 0.71073
_diffrn_reflns_av_R_equivalents 0.0501
_diffrn_reflns_av_unetI/netI 0.0669
_diffrn_reflns_Laue_measured_fraction_full 0.999
_diffrn_reflns_Laue_measured_fraction_max 0.921
_diffrn_reflns_limit_h_max 26
_diffrn_reflns_limit_h_min -26
_diffrn_reflns_limit_k_max 26
_diffrn_reflns_limit_k_min -26
_diffrn_reflns_limit_l_max 39
_diffrn_reflns_limit_l_min -39
_diffrn_reflns_number 56667
_diffrn_reflns_point_group_measured_fraction_full 0.999
_diffrn_reflns_point_group_measured_fraction_max 0.921
_diffrn_reflns_theta_full 26.32
_diffrn_reflns_theta_max 29.172
_diffrn_reflns_theta_min 2.405
_diffrn_source 'Enhance (Mo) X-ray Source'
_diffrn_source_type 'Enhance (Mo) (Oxford Diffraction)'
_exptl_absorpt_coefficient_mu 0.787
_exptl_absorpt_correction_T_max 1
_exptl_absorpt_correction_T_min 0.95416
_exptl_absorpt_correction_type multi-scan
_exptl_absorpt_process_details
;
        CrysAlisPro, Agilent Technologies,
        Version 1.171.37.35 (release 13-08-2014 CrysAlis171 .NET)
        (compiled Aug 13 2014,18:06:01)
        Empirical absorption correction using spherical harmonics,
 implemented in SCALE3 ABSPACK scaling algorithm.
;
_exptl_crystal_colour green
_exptl_crystal_density_diffrn 1.587
_exptl_crystal_description prism
_exptl_crystal_F_000 5728
_exptl_crystal_size_max 0.3767
_exptl_crystal_size_mid 0.1017
_exptl_crystal_size_min 0.0794
_refine_diff_density_max 0.675
_refine_diff_density_min -0.452
_refine_diff_density_rms 0.067
_refine_ls_extinction_method none
_refine_ls_goodness_of_fit_ref 1.022
_refine_ls_hydrogen_treatment constr
_refine_ls_matrix_type full
_refine_ls_number_parameters 415
_refine_ls_number_reflns 7345
_refine_ls_number_restraints 0
_refine_ls_restrained_S_all 1.022
_refine_ls_R_factor_all 0.0843
_refine_ls_R_factor_gt 0.05
_refine_ls_shift/su_max 0.001
_refine_ls_shift/su_mean 0
_refine_ls_structure_factor_coef Fsqd
_refine_ls_weighting_details 'w=1/[\s^2^(Fo^2^)+(0.0647P)^2^+13.7006P] where P=(Fo^2^+2Fc^2^)/3'
_refine_ls_weighting_scheme calc
_refine_ls_wR_factor_gt 0.117
_refine_ls_wR_factor_ref 0.1327
_reflns_Friedel_coverage 0
_reflns_number_gt 5157
_reflns_number_total 7345
_reflns_threshold_expression 'I > 2\s(I)'
_cod_data_source_file c6dt04785h2.cif
_cod_data_source_block 1-S
_cod_depositor_comments
;
The following automatic conversions were performed:

'_chemical_melting_point' value 'not measured' was changed to '?' -
the value is undefined or not given.

Automatic conversion script
Id: cif_fix_values 4268 2015-11-12 08:31:59Z antanas 

 Adding full bibliography for 7041947--7041951.cif.
;
_cod_original_cell_volume 11791.1(4)
_cod_original_sg_symbol_H-M 'I 41/a'
_cod_database_code 7041950
_shelx_space_group_comment
;
The symmetry employed for this shelxl refinement is uniquely defined
by the following loop, which should always be used as a source of
symmetry information in preference to the above space-group names.
        They are only intended as comments.
;
_cell_oxdiff_length_a 19.7183(6)
_cell_oxdiff_length_b 19.7142(7)
_cell_oxdiff_length_c 30.3324(9)
_cell_oxdiff_angle_alpha 90.019(3)
_cell_oxdiff_angle_beta 90.007(2)
_cell_oxdiff_angle_gamma 89.969(3)
_cell_oxdiff_volume 11791.1(6)
_cell_oxdiff_measurement_reflns_used 10577
_reflns_odcompleteness_completeness 99.89
_reflns_odcompleteness_theta 26.32
_reflns_odcompleteness_iscentric 1
_shelx_shelxl_version_number 2014/7

loop_
_symmetry_equiv_pos_as_xyz
'x, y, z'
'-x+1/2, -y, z+1/2'
'-y+3/4, x+1/4, z+1/4'
'y+3/4, -x+3/4, z+3/4'
'x+1/2, y+1/2, z+1/2'
'-x+1, -y+1/2, z+1'
'-y+5/4, x+3/4, z+3/4'
'y+5/4, -x+5/4, z+5/4'
'-x, -y, -z'
'x-1/2, y, -z-1/2'
'y-3/4, -x-1/4, -z-1/4'
'-y-3/4, x-3/4, -z-3/4'
'-x+1/2, -y+1/2, -z+1/2'
'x, y+1/2, -z'
'y-1/4, -x+1/4, -z+1/4'
'-y-1/4, x-1/4, -z-1/4'

loop_
_atom_site_label
_atom_site_type_symbol
_atom_site_fract_x
_atom_site_fract_y
_atom_site_fract_z
_atom_site_U_iso_or_equiv
_atom_site_adp_type
_atom_site_occupancy
_atom_site_site_symmetry_order
_atom_site_calc_flag
_atom_site_refinement_flags_posn
_atom_site_refinement_flags_adp
Co1 Co 0.75136(2) 0.48320(2) 0.39631(2) 0.03028(11) Uani 1 1 d . .
F1 F 0.6023(2) 0.2188(2) 0.51768(14) 0.1776(19) Uani 1 1 d . .
B1 B 0.6355(3) 0.1907(2) 0.48419(15) 0.0666(11) Uani 1 1 d . .
F2 F 0.70054(17) 0.21461(17) 0.49032(12) 0.1297(12) Uani 1 1 d . .
F3 F 0.6103(2) 0.20940(15) 0.44541(11) 0.1576(17) Uani 1 1 d . .
F4 F 0.63357(19) 0.12277(12) 0.48885(9) 0.1185(12) Uani 1 1 d . .
C1A C 0.64169(14) 0.39566(14) 0.40088(9) 0.0381(6) Uani 1 1 d . .
N1A N 0.66907(10) 0.44885(11) 0.42396(7) 0.0330(5) Uani 1 1 d . .
S1A S 0.89181(4) 0.45318(5) 0.28819(3) 0.0512(2) Uani 1 1 d . .
C2A C 0.58453(16) 0.36228(17) 0.41594(11) 0.0519(8) Uani 1 1 d . .
H2A H 0.5665 0.3262 0.4 0.062 Uiso 1 1 calc R U
C1B C 0.69837(15) 0.61261(14) 0.38862(9) 0.0395(6) Uani 1 1 d . .
N1B N 0.70055(11) 0.55327(11) 0.36550(7) 0.0347(5) Uani 1 1 d . .
S1B S 0.86711(5) 0.44006(5) 0.51412(3) 0.0546(2) Uani 1 1 d . .
C3A C 0.55448(16) 0.38296(19) 0.45482(11) 0.0570(9) Uani 1 1 d . .
H3A H 0.5164 0.3606 0.4656 0.068 Uiso 1 1 calc R U
N3A N 0.77174(12) 0.40829(12) 0.31847(7) 0.0402(5) Uani 1 1 d . .
N2A N 0.73186(11) 0.41498(11) 0.35450(7) 0.0340(5) Uani 1 1 d . .
C2B C 0.66330(18) 0.66803(16) 0.37262(11) 0.0542(8) Uani 1 1 d . .
H2B H 0.6618 0.7081 0.3887 0.065 Uiso 1 1 calc R U
N2B N 0.76264(11) 0.55295(11) 0.43821(7) 0.0344(5) Uani 1 1 d . .
C10A C 0.90947(13) 0.57763(15) 0.39178(9) 0.0386(6) Uani 1 1 d . .
C4A C 0.58155(15) 0.43697(18) 0.47732(10) 0.0508(8) Uani 1 1 d . .
H4A H 0.5612 0.4521 0.5032 0.061 Uiso 1 1 calc R U
N4A N 0.82914(11) 0.49522(12) 0.35756(7) 0.0354(5) Uani 1 1 d . .
C3B C 0.63070(19) 0.66338(18) 0.33272(11) 0.0602(9) Uani 1 1 d . .
H3B H 0.6072 0.7004 0.3214 0.072 Uiso 1 1 calc R U
N3B N 0.79405(12) 0.53951(13) 0.47678(7) 0.0406(5) Uani 1 1 d . .
C5A C 0.63927(14) 0.46883(15) 0.46142(9) 0.0394(6) Uani 1 1 d . .
H5A H 0.6577 0.5049 0.4771 0.047 Uiso 1 1 calc R U
C10B C 0.84292(14) 0.32467(14) 0.40644(9) 0.0406(6) Uani 1 1 d . .
C4B C 0.63305(17) 0.60366(17) 0.30966(10) 0.0539(8) Uani 1 1 d . .
H4B H 0.6111 0.5999 0.2826 0.065 Uiso 1 1 calc R U
N4B N 0.80729(11) 0.43510(11) 0.43888(7) 0.0346(5) Uani 1 1 d . .
C12A C 0.9150(2) 0.68981(18) 0.42225(13) 0.0676(10) Uani 1 1 d . .
H12A H 0.9062 0.736 0.4197 0.081 Uiso 1 1 calc R U
C11B C 0.79115(17) 0.27817(15) 0.40048(10) 0.0487(7) Uani 1 1 d . .
H11B H 0.7553 0.2765 0.4204 0.058 Uiso 1 1 calc R U
C6A C 0.67778(14) 0.37936(15) 0.36118(9) 0.0401(6) Uani 1 1 d . .
H6A H 0.6634 0.3458 0.3418 0.048 Uiso 1 1 calc R U
C15B C 0.89671(16) 0.32405(18) 0.37651(11) 0.0549(8) Uani 1 1 d . .
H15B H 0.9323 0.3545 0.3801 0.066 Uiso 1 1 calc R U
C5B C 0.66813(14) 0.54914(15) 0.32677(9) 0.0419(6) Uani 1 1 d . .
H5B H 0.6693 0.5086 0.3111 0.05 Uiso 1 1 calc R U
C13A C 0.94777(18) 0.66573(19) 0.45894(12) 0.0610(9) Uani 1 1 d . .
H13A H 0.9602 0.6952 0.4815 0.073 Uiso 1 1 calc R U
C7A C 0.82340(14) 0.45145(15) 0.32361(8) 0.0383(6) Uani 1 1 d . .
C14B C 0.8981(2) 0.2790(2) 0.34163(12) 0.0654(10) Uani 1 1 d . .
H14B H 0.9345 0.2789 0.3222 0.079 Uiso 1 1 calc R U
C6B C 0.73327(15) 0.61035(14) 0.43018(9) 0.0415(6) Uani 1 1 d . .
H6B H 0.7346 0.6469 0.4496 0.05 Uiso 1 1 calc R U
C14A C 0.96194(16) 0.59821(19) 0.46216(11) 0.0564(8) Uani 1 1 d . .
H14A H 0.984 0.5817 0.487 0.068 Uiso 1 1 calc R U
C8A C 0.92953(16) 0.51331(17) 0.32161(10) 0.0505(7) Uani 1 1 d . .
H8A H 0.9719 0.5322 0.3161 0.061 Uiso 1 1 calc R U
C13B C 0.8457(2) 0.23462(18) 0.33583(12) 0.0639(10) Uani 1 1 d . .
H13B H 0.8459 0.2047 0.3121 0.077 Uiso 1 1 calc R U
C7B C 0.81726(13) 0.47617(15) 0.47372(8) 0.0382(6) Uani 1 1 d . .
C15A C 0.94374(15) 0.55410(17) 0.42864(10) 0.0490(7) Uani 1 1 d . .
H15A H 0.9546 0.5083 0.4309 0.059 Uiso 1 1 calc R U
C9A C 0.89047(14) 0.52989(15) 0.35666(9) 0.0402(6) Uani 1 1 d . .
C12B C 0.7926(2) 0.23439(17) 0.36521(12) 0.0608(9) Uani 1 1 d . .
H12B H 0.757 0.2041 0.3612 0.073 Uiso 1 1 calc R U
C8B C 0.87646(17) 0.36885(18) 0.48140(10) 0.0541(8) Uani 1 1 d . .
H8B H 0.9019 0.3311 0.4894 0.065 Uiso 1 1 calc R U
C9B C 0.84229(14) 0.37453(15) 0.44278(9) 0.0405(6) Uani 1 1 d . .
C11A C 0.89502(18) 0.64615(17) 0.38910(11) 0.0555(8) Uani 1 1 d . .
H11A H 0.8716 0.6629 0.3648 0.067 Uiso 1 1 calc R U

loop_
_atom_site_aniso_label
_atom_site_aniso_U_11
_atom_site_aniso_U_22
_atom_site_aniso_U_33
_atom_site_aniso_U_23
_atom_site_aniso_U_13
_atom_site_aniso_U_12
Co1 0.03035(19) 0.0352(2) 0.02529(18) -0.00236(13) -0.00082(13) 0.00073(14)
F1 0.221(5) 0.126(3) 0.185(4) -0.046(3) 0.100(3) -0.011(3)
B1 0.084(3) 0.058(3) 0.058(3) -0.003(2) -0.003(2) -0.006(2)
F2 0.112(2) 0.126(3) 0.151(3) 0.053(2) -0.008(2) -0.023(2)
F3 0.274(5) 0.0815(19) 0.117(2) 0.0194(18) -0.091(3) 0.014(2)
F4 0.211(4) 0.0532(14) 0.0911(18) 0.0039(13) -0.052(2) -0.0087(18)
C1A 0.0358(14) 0.0399(15) 0.0385(14) 0.0013(11) -0.0052(11) -0.0030(12)
N1A 0.0300(11) 0.0391(12) 0.0299(11) 0.0034(9) -0.0022(8) 0.0000(9)
S1A 0.0453(4) 0.0673(5) 0.0410(4) -0.0118(4) 0.0119(3) 0.0014(4)
C2A 0.0461(17) 0.0553(19) 0.0542(19) 0.0016(15) -0.0035(14) -0.0137(15)
C1B 0.0422(15) 0.0383(15) 0.0379(14) -0.0019(11) 0.0061(12) 0.0020(12)
N1B 0.0348(12) 0.0405(12) 0.0288(11) 0.0007(9) 0.0028(9) 0.0044(10)
S1B 0.0591(5) 0.0657(5) 0.0389(4) -0.0007(4) -0.0189(4) 0.0046(4)
C3A 0.0409(17) 0.077(2) 0.0535(19) 0.0147(17) 0.0023(14) -0.0128(16)
N3A 0.0401(13) 0.0489(14) 0.0317(11) -0.0093(10) 0.0015(9) 0.0024(11)
N2A 0.0362(12) 0.0365(12) 0.0294(11) -0.0038(9) -0.0039(9) 0.0051(10)
C2B 0.069(2) 0.0412(17) 0.0521(18) 0.0012(14) 0.0016(16) 0.0105(16)
N2B 0.0346(12) 0.0398(12) 0.0287(11) -0.0066(9) 0.0003(9) -0.0027(10)
C10A 0.0292(13) 0.0469(16) 0.0396(15) 0.0009(12) 0.0032(11) -0.0047(12)
C4A 0.0398(16) 0.076(2) 0.0368(15) 0.0055(15) 0.0036(12) -0.0029(16)
N4A 0.0326(11) 0.0427(13) 0.0311(11) -0.0030(9) 0.0020(9) 0.0010(10)
C3B 0.076(2) 0.054(2) 0.0508(19) 0.0104(15) 0.0012(17) 0.0263(18)
N3B 0.0413(13) 0.0494(14) 0.0309(12) -0.0078(10) -0.0046(9) -0.0008(11)
C5A 0.0368(14) 0.0519(17) 0.0295(13) 0.0010(12) -0.0020(11) 0.0015(13)
C10B 0.0395(15) 0.0387(15) 0.0437(15) 0.0038(12) -0.0060(12) 0.0052(12)
C4B 0.062(2) 0.065(2) 0.0348(16) 0.0059(14) -0.0013(14) 0.0206(17)
N4B 0.0317(11) 0.0415(12) 0.0306(11) -0.0008(9) -0.0030(9) -0.0001(10)
C12A 0.081(3) 0.0428(19) 0.079(3) -0.0045(18) 0.005(2) -0.0036(18)
C11B 0.0505(18) 0.0408(16) 0.0549(18) 0.0026(14) -0.0009(14) -0.0018(14)
C6A 0.0384(15) 0.0406(15) 0.0412(15) -0.0057(12) -0.0057(11) -0.0038(12)
C15B 0.0398(17) 0.063(2) 0.062(2) -0.0027(16) 0.0025(15) -0.0012(15)
C5B 0.0449(16) 0.0501(17) 0.0306(14) -0.0011(12) 0.0032(11) 0.0083(13)
C13A 0.058(2) 0.063(2) 0.061(2) -0.0163(17) 0.0036(17) -0.0179(18)
C7A 0.0391(15) 0.0459(16) 0.0298(13) -0.0028(11) 0.0018(11) 0.0079(13)
C14B 0.062(2) 0.079(3) 0.056(2) -0.0025(19) 0.0087(17) 0.020(2)
C6B 0.0479(17) 0.0351(15) 0.0416(15) -0.0069(12) 0.0031(12) -0.0004(13)
C14A 0.0468(18) 0.074(2) 0.0485(18) -0.0008(16) -0.0100(14) -0.0075(17)
C8A 0.0398(16) 0.064(2) 0.0474(17) -0.0032(15) 0.0077(13) -0.0035(15)
C13B 0.089(3) 0.0461(19) 0.056(2) -0.0081(16) -0.008(2) 0.0155(19)
C7B 0.0309(13) 0.0544(17) 0.0292(13) -0.0006(12) -0.0047(10) -0.0031(12)
C15A 0.0458(17) 0.0499(18) 0.0514(18) 0.0009(14) -0.0049(14) 0.0002(14)
C9A 0.0347(14) 0.0486(16) 0.0373(15) 0.0014(12) 0.0005(11) -0.0008(12)
C12B 0.075(2) 0.0420(18) 0.066(2) -0.0018(16) -0.0148(19) -0.0102(17)
C8B 0.0537(19) 0.057(2) 0.0520(19) 0.0038(15) -0.0148(15) 0.0103(16)
C9B 0.0361(14) 0.0435(16) 0.0420(15) 0.0025(12) -0.0051(12) -0.0011(12)
C11A 0.060(2) 0.0511(19) 0.055(2) 0.0050(15) -0.0033(16) 0.0029(16)

loop_
_atom_type_symbol
_atom_type_description
_atom_type_scat_dispersion_real
_atom_type_scat_dispersion_imag
_atom_type_scat_source
C C 0.0033 0.0016 'International Tables Vol C Tables 4.2.6.8 and 6.1.1.4'
H H 0 0 'International Tables Vol C Tables 4.2.6.8 and 6.1.1.4'
B B 0.0013 0.0007 'International Tables Vol C Tables 4.2.6.8 and 6.1.1.4'
N N 0.0061 0.0033 'International Tables Vol C Tables 4.2.6.8 and 6.1.1.4'
F F 0.0171 0.0103 'International Tables Vol C Tables 4.2.6.8 and 6.1.1.4'
S S 0.1246 0.1234 'International Tables Vol C Tables 4.2.6.8 and 6.1.1.4'
Co Co 0.3494 0.9721 'International Tables Vol C Tables 4.2.6.8 and 6.1.1.4'

loop_
_exptl_crystal_face_index_h
_exptl_crystal_face_index_k
_exptl_crystal_face_index_l
_exptl_crystal_face_perp_dist
0 -1 0 0.0508
0 1 0 0.0508
1 0 0 0.0397
-1 0 0 0.0397
0 1 5 0.1762
0 -1 -5 0.1762
1 -5 5 0.1328
0 0 -1 0.1798

loop_
_geom_angle_atom_site_label_1
_geom_angle_atom_site_label_2
_geom_angle_atom_site_label_3
_geom_angle
N2B Co1 N2A 175.00(9)
N2B Co1 N4B 80.87(9)
N2A Co1 N4B 102.36(9)
N2B Co1 N1B 82.34(9)
N2A Co1 N1B 94.49(9)
N4B Co1 N1B 163.15(9)
N2B Co1 N4A 103.02(9)
N2A Co1 N4A 80.88(9)
N4B Co1 N4A 90.77(9)
N1B Co1 N4A 91.67(9)
N2B Co1 N1A 93.53(9)
N2A Co1 N1A 82.64(9)
N4B Co1 N1A 90.97(9)
N1B Co1 N1A 91.43(9)
N4A Co1 N1A 163.42(9)
F1 B1 F3 112.2(5)
F1 B1 F4 108.7(4)
F3 B1 F4 110.9(4)
F1 B1 F2 102.3(4)
F3 B1 F2 111.9(4)
F4 B1 F2 110.6(4)
N1A C1A C2A 121.1(3)
N1A C1A C6A 113.9(2)
C2A C1A C6A 125.1(3)
C5A N1A C1A 119.1(2)
C5A N1A Co1 128.96(19)
C1A N1A Co1 111.94(17)
C7A S1A C8A 89.12(14)
C3A C2A C1A 119.4(3)
N1B C1B C2B 120.9(3)
N1B C1B C6B 114.2(2)
C2B C1B C6B 124.9(3)
C5B N1B C1B 119.2(2)
C5B N1B Co1 128.58(19)
C1B N1B Co1 112.21(17)
C7B S1B C8B 89.32(14)
C4A C3A C2A 119.1(3)
C7A N3A N2A 106.6(2)
C6A N2A N3A 123.6(2)
C6A N2A Co1 116.73(18)
N3A N2A Co1 119.59(17)
C3B C2B C1B 119.4(3)
C6B N2B N3B 122.7(2)
C6B N2B Co1 117.26(18)
N3B N2B Co1 119.67(18)
C11A C10A C15A 118.3(3)
C11A C10A C9A 122.0(3)
C15A C10A C9A 119.6(3)
C3A C4A C5A 119.8(3)
C7A N4A C9A 111.9(2)
C7A N4A Co1 108.50(18)
C9A N4A Co1 139.24(18)
C4B C3B C2B 119.4(3)
C7B N3B N2B 106.3(2)
N1A C5A C4A 121.5(3)
C11B C10B C15B 118.0(3)
C11B C10B C9B 122.2(3)
C15B C10B C9B 119.8(3)
C3B C4B C5B 119.6(3)
C7B N4B C9B 112.3(2)
C7B N4B Co1 108.10(18)
C9B N4B Co1 139.47(18)
C13A C12A C11A 120.6(3)
C12B C11B C10B 120.2(3)
N2A C6A C1A 114.8(2)
C14B C15B C10B 121.2(3)
N1B C5B C4B 121.4(3)
C14A C13A C12A 119.5(3)
N3A C7A N4A 124.1(2)
N3A C7A S1A 122.4(2)
N4A C7A S1A 113.4(2)
C13B C14B C15B 119.7(3)
N2B C6B C1B 114.0(2)
C13A C14A C15A 120.5(3)
C9A C8A S1A 112.5(2)
C14B C13B C12B 119.7(3)
N3B C7B N4B 124.6(2)
N3B C7B S1B 122.2(2)
N4B C7B S1B 113.1(2)
C14A C15A C10A 120.5(3)
C8A C9A N4A 113.1(3)
C8A C9A C10A 125.4(3)
N4A C9A C10A 121.5(2)
C13B C12B C11B 121.2(3)
C9B C8B S1B 112.1(2)
C8B C9B N4B 113.1(3)
C8B C9B C10B 125.8(3)
N4B C9B C10B 121.0(2)
C12A C11A C10A 120.5(3)

loop_
_geom_bond_atom_site_label_1
_geom_bond_atom_site_label_2
_geom_bond_distance
Co1 N2B 1.886(2)
Co1 N2A 1.888(2)
Co1 N4B 1.945(2)
Co1 N1B 1.946(2)
Co1 N4A 1.947(2)
Co1 N1A 1.948(2)
F1 B1 1.328(5)
B1 F3 1.329(5)
B1 F4 1.348(5)
B1 F2 1.379(6)
C1A N1A 1.372(3)
C1A C2A 1.383(4)
C1A C6A 1.435(4)
N1A C5A 1.338(3)
S1A C7A 1.725(3)
S1A C8A 1.728(3)
C2A C3A 1.381(5)
C1B N1B 1.365(3)
C1B C2B 1.381(4)
C1B C6B 1.437(4)
N1B C5B 1.340(3)
S1B C7B 1.725(3)
S1B C8B 1.729(3)
C3A C4A 1.373(5)
N3A C7A 1.336(4)
N3A N2A 1.353(3)
N2A C6A 1.293(4)
C2B C3B 1.373(5)
N2B C6B 1.294(3)
N2B N3B 1.350(3)
C10A C11A 1.383(4)
C10A C15A 1.386(4)
C10A C9A 1.470(4)
C4A C5A 1.387(4)
N4A C7A 1.348(3)
N4A C9A 1.389(4)
C3B C4B 1.370(5)
N3B C7B 1.333(4)
C10B C11B 1.384(4)
C10B C15B 1.396(4)
C10B C9B 1.477(4)
C4B C5B 1.380(4)
N4B C7B 1.346(3)
N4B C9B 1.384(4)
C12A C13A 1.372(5)
C12A C11A 1.381(5)
C11B C12B 1.375(4)
C15B C14B 1.382(5)
C13A C14A 1.364(5)
C14B C13B 1.365(5)
C14A C15A 1.385(4)
C8A C9A 1.353(4)
C13B C12B 1.375(5)
C8B C9B 1.356(4)
